data_7250300
loop_
_publ_author_name
'Watanabe, Kosuke'
'Sugiyama, Haruki'
'Segawa, Yasutomo'

_publ_section_title
;
 Diverse tetracyanodihydrodipyrazinopyrazine clathrate crystals assembled
 from weak intermolecular interactions
;
_journal_issue 21
_journal_name_full CrystEngComm
_journal_page_first 3552
_journal_page_last 3559
_journal_paper_doi 10.1039/D5CE00289C
_journal_volume 27
_journal_year 2025
_chemical_formula_moiety 'C30 H22 N10, 2(C4 H8 O2)'
_chemical_formula_sum 'C38 H38 N10 O4'
_chemical_formula_weight 698.78
_space_group_crystal_system orthorhombic
_space_group_IT_number 33
_space_group_name_Hall 'P 2c -2n'
_space_group_name_H-M_alt 'P n a 21'
_atom_sites_solution_hydrogens geom
_atom_sites_solution_primary dual
_audit_creation_date 2024-12-19
_audit_creation_method
;
Olex2 1.5
(compiled 2023.08.24 svn.re1ec1418 for OlexSys, GUI svn.r6817)
;
_audit_update_record
;
2025-03-10 deposited with the CCDC.	2025-04-23 downloaded from the CCDC.
;
_cell_angle_alpha 90
_cell_angle_beta 90
_cell_angle_gamma 90
_cell_formula_units_Z 4
_cell_length_a 26.3360(19)
_cell_length_b 9.3587(5)
_cell_length_c 15.4039(8)
_cell_measurement_reflns_used 5407
_cell_measurement_temperature 143.15
_cell_measurement_theta_max 28.3300
_cell_measurement_theta_min 2.9820
_cell_volume 3796.6(4)
_computing_cell_refinement 'CrysAlisPro 1.171.39.43c (Rigaku OD, 2018)'
_computing_data_collection 'CrysAlisPro 1.171.39.43c (Rigaku OD, 2018)'
_computing_data_reduction 'CrysAlisPro 1.171.39.43c (Rigaku OD, 2018)'
_computing_molecular_graphics 'Olex2 1.5 (Dolomanov et al., 2009)'
_computing_publication_material 'Olex2 1.5 (Dolomanov et al., 2009)'
_computing_structure_refinement 'SHELXL 2019/3 (Sheldrick, 2015)'
_computing_structure_solution 'SHELXT 2014/5 (Sheldrick, 2014)'
_diffrn_ambient_temperature 143.15
_diffrn_detector 'CCD plate'
_diffrn_detector_type HyPix
_diffrn_measured_fraction_theta_full 0.998
_diffrn_measured_fraction_theta_max 0.998
_diffrn_measurement_details
;
List of Runs (angles in degrees, time in seconds):

  # Type    Start    End  Width  t~exp~   \w     \q     \k     \f   Frames
#--------------------------------------------------------------------------
  1  \w    -24.00   2.00   0.50    3.40    --   21.12  19.00 -90.00   52
  2  \w     69.00 109.00   0.50    3.40    --   21.12  -9.00-127.00   80
  3  \w     68.00  94.00   0.50    3.40    --   21.12 153.00 -44.00   52
  4  \w    -72.00  11.00   0.50    3.40    --   21.12  -9.00-127.00  166
  5  \w     16.00  86.00   0.50    3.40    --   21.12-128.00 167.00  140
;
_diffrn_measurement_device 'four-circle diffractometer'
_diffrn_measurement_device_type 'ROD, Synergy Custom system, HyPix'
_diffrn_measurement_method '\w scans'
_diffrn_orient_matrix_type 'CrysAlisPro convention (1999,Acta A55,543-557)'
_diffrn_orient_matrix_UB_11 -0.0111909000
_diffrn_orient_matrix_UB_12 -0.0416610000
_diffrn_orient_matrix_UB_13 -0.0071592000
_diffrn_orient_matrix_UB_21 0.0242902000
_diffrn_orient_matrix_UB_22 -0.0195181000
_diffrn_orient_matrix_UB_23 0.0062670000
_diffrn_orient_matrix_UB_31 -0.0030770000
_diffrn_orient_matrix_UB_32 -0.0022777000
_diffrn_orient_matrix_UB_33 0.0751993000
_diffrn_radiation_monochromator mirror
_diffrn_radiation_probe x-ray
_diffrn_radiation_type 'Mo K\a'
_diffrn_radiation_wavelength 0.71073
_diffrn_reflns_av_R_equivalents 0.0464
_diffrn_reflns_av_unetI/netI 0.0750
_diffrn_reflns_Laue_measured_fraction_full 0.998
_diffrn_reflns_Laue_measured_fraction_max 0.998
_diffrn_reflns_limit_h_max 33
_diffrn_reflns_limit_h_min -27
_diffrn_reflns_limit_k_max 11
_diffrn_reflns_limit_k_min -9
_diffrn_reflns_limit_l_max 19
_diffrn_reflns_limit_l_min -19
_diffrn_reflns_number 16645
_diffrn_reflns_point_group_measured_fraction_full 0.852
_diffrn_reflns_point_group_measured_fraction_max 0.845
_diffrn_reflns_theta_full 25.242
_diffrn_reflns_theta_max 27.095
_diffrn_reflns_theta_min 2.980
_diffrn_source 'Rotating-anode X-ray tube'
_diffrn_source_type 'Rigaku (Mo) X-ray Source'
_exptl_absorpt_coefficient_mu 0.083
_exptl_absorpt_correction_T_max 1.00000
_exptl_absorpt_correction_T_min 0.65304
_exptl_absorpt_correction_type multi-scan
_exptl_absorpt_process_details
;
CrysAlisPro 1.171.39.43c (Rigaku Oxford Diffraction, 2018)
Empirical absorption correction using spherical harmonics,
 implemented in SCALE3 ABSPACK scaling algorithm.
;
_exptl_crystal_colour yellow
_exptl_crystal_colour_primary yellow
_exptl_crystal_density_diffrn 1.223
_exptl_crystal_description block
_exptl_crystal_F_000 1472
_exptl_crystal_size_max 0.1
_exptl_crystal_size_mid 0.1
_exptl_crystal_size_min 0.08
_refine_diff_density_max 0.266
_refine_diff_density_min -0.240
_refine_diff_density_rms 0.049
_refine_ls_abs_structure_details
;
 Flack x determined using 1370 quotients [(I+)-(I-)]/[(I+)+(I-)]
 (Parsons, Flack and Wagner, Acta Cryst. B69 (2013) 249-259).
;
_refine_ls_abs_structure_Flack -0.9(10)
_refine_ls_extinction_method none
_refine_ls_goodness_of_fit_ref 1.019
_refine_ls_hydrogen_treatment constr
_refine_ls_matrix_type full
_refine_ls_number_parameters 479
_refine_ls_number_reflns 7049
_refine_ls_number_restraints 1
_refine_ls_restrained_S_all 1.019
_refine_ls_R_factor_all 0.0983
_refine_ls_R_factor_gt 0.0530
_refine_ls_shift/su_max 0.000
_refine_ls_shift/su_mean 0.000
_refine_ls_structure_factor_coef Fsqd
_refine_ls_weighting_details 'w=1/[\s^2^(Fo^2^)+(0.0603P)^2^+0.5017P] where P=(Fo^2^+2Fc^2^)/3'
_refine_ls_weighting_scheme calc
_refine_ls_wR_factor_gt 0.1135
_refine_ls_wR_factor_ref 0.1392
_reflns_Friedel_coverage 0.633
_reflns_Friedel_fraction_full 0.694
_reflns_Friedel_fraction_max 0.681
_reflns_number_gt 4575
_reflns_number_total 7049
_reflns_threshold_expression 'I > 2\s(I)'
_cod_data_source_file d5ce00289c2.cif
_cod_data_source_block TCDP-EtOAc
_cod_depositor_comments 'Adding full bibliography for 7250300--7250316.cif.'
_cod_database_code 7250300
_shelx_shelxl_version_number 2019/3
_chemical_oxdiff_formula 'C N H O'
_shelx_space_group_comment
;
The symmetry employed for this shelxl refinement is uniquely defined
by the following loop, which should always be used as a source of
symmetry information in preference to the above space-group names.
They are only intended as comments.
;
_reflns_odcompleteness_completeness 99.49
_reflns_odcompleteness_iscentric 1
_reflns_odcompleteness_theta 27.42
_olex2_refinement_description
;
1. Fixed Uiso
 At 1.2 times of:
  All C(H) groups, All C(H,H) groups
 At 1.5 times of:
  All C(H,H,H) groups
2.a Secondary CH2 refined with riding coordinates:
 C44(H44A,H44B), C50(H50A,H50B)
2.b Aromatic/amide H refined with riding coordinates:
 C19(H19), C28(H28), C26(H26), C17(H17)
2.c Idealised Me refined as rotating group:
 C21(H21A,H21B,H21C), C31(H31A,H31B,H31C), C22(H22A,H22B,H22C), C23(H23A,H23B,
 H23C), C32(H32A,H32B,H32C), C30(H30A,H30B,H30C), C46(H46A,H46B,H46C), C52(H52A,
 H52B,H52C), C45(H45A,H45B,H45C), C51(H51A,H51B,H51C)
;
_olex2_submission_special_instructions 'No special instructions were received'
_oxdiff_exptl_absorpt_empirical_details
;
Empirical correction (ABSPACK) includes:
- Absorption correction using spherical harmonics
- Frame scaling
;
_oxdiff_exptl_absorpt_empirical_full_max 1.348
_oxdiff_exptl_absorpt_empirical_full_min 0.774

loop_
_space_group_symop_operation_xyz
'x, y, z'
'-x, -y, z+1/2'
'x+1/2, -y+1/2, z'
'-x+1/2, y+1/2, z+1/2'

loop_
_atom_site_label
_atom_site_type_symbol
_atom_site_fract_x
_atom_site_fract_y
_atom_site_fract_z
_atom_site_U_iso_or_equiv
_atom_site_adp_type
_atom_site_occupancy
_atom_site_site_symmetry_order
_atom_site_calc_flag
_atom_site_refinement_flags_posn
_atom_site_refinement_flags_adp
_atom_site_refinement_flags_occupancy
_atom_site_disorder_assembly
_atom_site_disorder_group
N13 N 0.38811(13) 0.4377(3) 0.3945(2) 0.0260(7) Uani 1 1 d . . . . .
N1 N 0.41880(13) 0.6606(3) 0.4336(2) 0.0255(8) Uani 1 1 d . . . . .
N6 N 0.35286(13) 0.9604(3) 0.5356(2) 0.0281(8) Uani 1 1 d . . . . .
N41 N 0.32167(13) 0.7391(3) 0.4932(2) 0.0255(7) Uani 1 1 d . . . . .
N3 N 0.45045(14) 0.8799(3) 0.4786(2) 0.0281(8) Uani 1 1 d . . . . .
O41 O 0.31609(14) 0.6091(4) 0.2483(2) 0.0522(9) Uani 1 1 d . . . . .
N10 N 0.29003(13) 0.5203(3) 0.4483(2) 0.0282(8) Uani 1 1 d . . . . .
N34 N 0.36578(15) 0.0918(4) 0.3322(3) 0.0396(10) Uani 1 1 d . . . . .
O43 O 0.28646(17) 0.6886(4) 0.1204(3) 0.0676(11) Uani 1 1 d . . . . .
N36 N 0.22023(17) 0.2301(4) 0.3919(3) 0.0472(11) Uani 1 1 d . . . . .
N38 N 0.37584(16) 1.3009(4) 0.6053(3) 0.0452(10) Uani 1 1 d . . . . .
N40 N 0.51965(17) 1.1727(4) 0.5372(3) 0.0478(11) Uani 1 1 d . . . . .
C12 C 0.34755(16) 0.3492(4) 0.3875(3) 0.0260(9) Uani 1 1 d . . . . .
O49 O 0.44756(18) 0.9323(5) 0.8198(3) 0.0768(13) Uani 1 1 d . . . . .
C9 C 0.32951(16) 0.6053(4) 0.4557(3) 0.0236(9) Uani 1 1 d . . . . .
C2 C 0.41121(16) 0.7940(4) 0.4716(2) 0.0255(9) Uani 1 1 d . . . . .
C14 C 0.37902(16) 0.5649(4) 0.4271(3) 0.0249(9) Uani 1 1 d . . . . .
C33 C 0.35746(17) 0.2065(5) 0.3555(3) 0.0295(10) Uani 1 1 d . . . . .
C7 C 0.36152(16) 0.8341(4) 0.5010(3) 0.0254(9) Uani 1 1 d . . . . .
C29 C 0.23699(16) 0.8397(4) 0.4732(3) 0.0274(9) Uani 1 1 d . . . . .
C19 C 0.52825(17) 0.6098(5) 0.2861(3) 0.0333(10) Uani 1 1 d . . . . .
H19 H 0.537818 0.631995 0.228242 0.040 Uiso 1 1 calc R U . . .
C20 C 0.48139(17) 0.6557(4) 0.3169(3) 0.0295(10) Uani 1 1 d . . . . .
C24 C 0.27184(16) 0.7728(4) 0.5271(3) 0.0259(9) Uani 1 1 d . . . . .
C15 C 0.46883(16) 0.6214(4) 0.4023(3) 0.0261(9) Uani 1 1 d . . . . .
C16 C 0.50099(16) 0.5467(4) 0.4574(3) 0.0265(9) Uani 1 1 d . . . . .
C28 C 0.18866(17) 0.8633(4) 0.5072(3) 0.0319(10) Uani 1 1 d . . . . .
H28 H 0.164181 0.910945 0.472355 0.038 Uiso 1 1 calc R U . . .
C11 C 0.29963(17) 0.3904(4) 0.4127(3) 0.0288(10) Uani 1 1 d . . . . .
C39 C 0.48498(18) 1.1010(4) 0.5268(3) 0.0332(10) Uani 1 1 d . . . . .
C37 C 0.38366(17) 1.1896(5) 0.5791(3) 0.0320(10) Uani 1 1 d . . . . .
C18 C 0.56133(17) 0.5323(4) 0.3379(3) 0.0329(10) Uani 1 1 d . . . . .
O47 O 0.43108(19) 0.8432(5) 0.6889(3) 0.0821(14) Uani 1 1 d . . . . .
C5 C 0.39343(17) 1.0485(4) 0.5424(3) 0.0269(9) Uani 1 1 d . . . . .
C25 C 0.26049(17) 0.7297(4) 0.6116(3) 0.0309(10) Uani 1 1 d . . . . .
C4 C 0.44129(17) 1.0085(4) 0.5154(3) 0.0294(9) Uani 1 1 d . . . . .
C27 C 0.17500(17) 0.8197(4) 0.5899(3) 0.0334(10) Uani 1 1 d . . . . .
C35 C 0.25569(18) 0.2982(5) 0.4024(3) 0.0343(10) Uani 1 1 d . . . . .
C26 C 0.21162(17) 0.7544(4) 0.6414(3) 0.0341(10) Uani 1 1 d . . . . .
H26 H 0.202900 0.725963 0.698725 0.041 Uiso 1 1 calc R U . . .
C21 C 0.48606(18) 0.5184(5) 0.5504(3) 0.0348(11) Uani 1 1 d . . . . .
H21A H 0.480075 0.609423 0.580188 0.052 Uiso 1 1 calc R U . . .
H21B H 0.513451 0.466529 0.579783 0.052 Uiso 1 1 calc R U . . .
H21C H 0.454975 0.460901 0.551738 0.052 Uiso 1 1 calc R U . . .
C17 C 0.54736(17) 0.5015(4) 0.4230(3) 0.0323(10) Uani 1 1 d . . . . .
H17 H 0.569944 0.448325 0.458608 0.039 Uiso 1 1 calc R U . . .
C31 C 0.25111(19) 0.8812(5) 0.3824(3) 0.0389(11) Uani 1 1 d . . . . .
H31A H 0.278756 0.951275 0.384040 0.058 Uiso 1 1 calc R U . . .
H31B H 0.221565 0.923283 0.353327 0.058 Uiso 1 1 calc R U . . .
H31C H 0.262234 0.796318 0.350391 0.058 Uiso 1 1 calc R U . . .
C42 C 0.2811(2) 0.6271(5) 0.1991(4) 0.0512(14) Uani 1 1 d . . . . .
C22 C 0.4452(2) 0.7404(5) 0.2607(3) 0.0467(13) Uani 1 1 d . . . . .
H22A H 0.440984 0.836519 0.284970 0.070 Uiso 1 1 calc R U . . .
H22B H 0.412165 0.692193 0.258955 0.070 Uiso 1 1 calc R U . . .
H22C H 0.458915 0.747514 0.201727 0.070 Uiso 1 1 calc R U . . .
C48 C 0.4590(2) 0.8576(6) 0.7494(4) 0.0564(15) Uani 1 1 d . . . . .
C23 C 0.61118(19) 0.4796(6) 0.3019(4) 0.0493(13) Uani 1 1 d . . . . .
H23A H 0.604738 0.416652 0.252215 0.074 Uiso 1 1 calc R U . . .
H23B H 0.629500 0.426536 0.346899 0.074 Uiso 1 1 calc R U . . .
H23C H 0.631679 0.561284 0.283045 0.074 Uiso 1 1 calc R U . . .
C32 C 0.12158(18) 0.8384(5) 0.6241(4) 0.0481(13) Uani 1 1 d . . . . .
H32A H 0.098914 0.864357 0.576167 0.072 Uiso 1 1 calc R U . . .
H32B H 0.121191 0.914257 0.667947 0.072 Uiso 1 1 calc R U . . .
H32C H 0.110014 0.748703 0.650301 0.072 Uiso 1 1 calc R U . . .
C30 C 0.2996(2) 0.6542(6) 0.6672(3) 0.0484(13) Uani 1 1 d . . . . .
H30A H 0.307773 0.561443 0.641260 0.073 Uiso 1 1 calc R U . . .
H30B H 0.285809 0.639746 0.725640 0.073 Uiso 1 1 calc R U . . .
H30C H 0.330375 0.712636 0.670625 0.073 Uiso 1 1 calc R U . . .
C44 C 0.3374(3) 0.7435(6) 0.0952(4) 0.0689(18) Uani 1 1 d . . . . .
H44A H 0.364143 0.684393 0.122700 0.083 Uiso 1 1 calc R U . . .
H44B H 0.341553 0.737044 0.031461 0.083 Uiso 1 1 calc R U . . .
C46 C 0.2283(2) 0.5814(6) 0.2125(5) 0.0648(16) Uani 1 1 d . . . . .
H46A H 0.225921 0.526332 0.266406 0.097 Uiso 1 1 calc R U . . .
H46B H 0.217499 0.521752 0.163555 0.097 Uiso 1 1 calc R U . . .
H46C H 0.206357 0.665672 0.216328 0.097 Uiso 1 1 calc R U . . .
C52 C 0.5105(2) 0.7949(8) 0.7569(5) 0.086(2) Uani 1 1 d . . . . .
H52A H 0.535687 0.871756 0.761347 0.129 Uiso 1 1 calc R U . . .
H52B H 0.517729 0.736725 0.705487 0.129 Uiso 1 1 calc R U . . .
H52C H 0.512281 0.734780 0.808953 0.129 Uiso 1 1 calc R U . . .
C45 C 0.3428(3) 0.8927(7) 0.1231(5) 0.091(2) Uani 1 1 d . . . . .
H45A H 0.317075 0.951368 0.094187 0.136 Uiso 1 1 calc R U . . .
H45B H 0.376735 0.927455 0.107530 0.136 Uiso 1 1 calc R U . . .
H45C H 0.338324 0.898751 0.186120 0.136 Uiso 1 1 calc R U . . .
C50 C 0.3976(4) 0.9988(10) 0.8204(6) 0.119(3) Uani 1 1 d . . . . .
H50A H 0.394055 1.063623 0.769919 0.143 Uiso 1 1 calc R U . . .
H50B H 0.370864 0.924700 0.816506 0.143 Uiso 1 1 calc R U . . .
C51 C 0.3922(4) 1.0784(10) 0.9001(6) 0.132(4) Uani 1 1 d . . . . .
H51A H 0.419854 1.147977 0.904857 0.198 Uiso 1 1 calc R U . . .
H51B H 0.393487 1.012580 0.949517 0.198 Uiso 1 1 calc R U . . .
H51C H 0.359542 1.128676 0.900018 0.198 Uiso 1 1 calc R U . . .

loop_
_atom_site_aniso_label
_atom_site_aniso_U_11
_atom_site_aniso_U_22
_atom_site_aniso_U_33
_atom_site_aniso_U_23
_atom_site_aniso_U_13
_atom_site_aniso_U_12
N13 0.022(2) 0.0299(18) 0.0262(18) -0.0035(13) 0.0004(15) 0.0015(15)
N1 0.0169(19) 0.0302(18) 0.0294(19) -0.0073(13) 0.0041(15) -0.0004(14)
N6 0.025(2) 0.0315(19) 0.0282(19) -0.0023(14) 0.0001(16) -0.0001(15)
N41 0.0172(19) 0.0330(18) 0.0263(18) -0.0053(14) 0.0026(15) -0.0005(15)
N3 0.022(2) 0.033(2) 0.029(2) -0.0055(14) 0.0010(15) -0.0020(15)
O41 0.044(2) 0.071(2) 0.042(2) -0.0042(16) -0.0087(18) 0.0082(18)
N10 0.0206(19) 0.0355(19) 0.028(2) -0.0053(14) -0.0003(15) -0.0023(15)
N34 0.035(2) 0.041(2) 0.044(2) -0.0050(17) 0.0048(19) -0.0001(18)
O43 0.065(3) 0.082(3) 0.056(3) 0.002(2) -0.024(2) 0.003(2)
N36 0.033(3) 0.056(3) 0.053(3) -0.014(2) 0.005(2) -0.012(2)
N38 0.042(3) 0.040(2) 0.054(3) -0.0117(19) 0.006(2) -0.0024(19)
N40 0.034(3) 0.048(2) 0.062(3) -0.0130(19) 0.001(2) -0.009(2)
C12 0.024(3) 0.028(2) 0.025(2) -0.0028(15) -0.0018(19) -0.0001(18)
O49 0.064(3) 0.104(3) 0.062(3) -0.012(2) -0.001(2) 0.029(3)
C9 0.019(2) 0.028(2) 0.023(2) -0.0037(15) 0.0002(17) 0.0008(17)
C2 0.022(2) 0.030(2) 0.025(2) -0.0037(15) -0.0001(18) 0.0000(17)
C14 0.020(2) 0.033(2) 0.023(2) -0.0016(16) 0.0002(17) 0.0011(17)
C33 0.022(2) 0.042(3) 0.025(2) 0.0013(17) 0.0008(18) -0.0028(19)
C7 0.022(2) 0.034(2) 0.021(2) -0.0014(16) 0.0018(17) -0.0014(17)
C29 0.023(2) 0.029(2) 0.031(2) -0.0013(15) 0.0000(18) -0.0001(18)
C19 0.026(3) 0.045(3) 0.029(2) -0.0055(17) 0.004(2) -0.001(2)
C20 0.023(2) 0.039(2) 0.026(2) -0.0016(16) -0.0029(19) -0.0007(18)
C24 0.018(2) 0.031(2) 0.029(2) -0.0048(16) 0.0044(18) -0.0013(17)
C15 0.015(2) 0.032(2) 0.031(2) -0.0069(16) 0.0027(18) -0.0012(18)
C16 0.020(2) 0.033(2) 0.027(2) -0.0020(16) 0.0017(18) -0.0021(18)
C28 0.024(3) 0.037(2) 0.034(2) 0.0007(18) 0.000(2) 0.0046(19)
C11 0.029(3) 0.030(2) 0.027(2) -0.0033(15) -0.0011(19) -0.0014(19)
C39 0.025(3) 0.035(2) 0.040(3) -0.0056(18) 0.002(2) -0.002(2)
C37 0.026(3) 0.034(2) 0.036(2) -0.0033(18) 0.005(2) -0.0018(19)
C18 0.022(3) 0.043(2) 0.034(2) -0.0092(18) 0.004(2) 0.0024(19)
O47 0.077(4) 0.120(4) 0.049(3) 0.013(2) -0.015(2) -0.002(3)
C5 0.028(3) 0.030(2) 0.023(2) -0.0029(15) -0.0035(19) -0.0024(18)
C25 0.029(3) 0.035(2) 0.028(2) -0.0028(17) 0.001(2) 0.0033(19)
C4 0.028(3) 0.032(2) 0.029(2) -0.0030(16) 0.0013(19) -0.0007(19)
C27 0.022(3) 0.041(2) 0.037(3) -0.0007(18) 0.003(2) 0.0004(19)
C35 0.027(3) 0.036(2) 0.039(3) -0.0114(18) 0.004(2) 0.001(2)
C26 0.032(3) 0.045(3) 0.026(2) 0.0021(17) 0.008(2) 0.005(2)
C21 0.034(3) 0.040(2) 0.031(2) 0.0084(17) 0.002(2) 0.001(2)
C17 0.023(2) 0.036(2) 0.038(3) -0.0026(17) -0.0032(19) 0.0013(18)
C31 0.036(3) 0.042(3) 0.039(3) 0.0054(19) 0.006(2) 0.006(2)
C42 0.054(4) 0.056(3) 0.043(3) -0.006(2) -0.015(3) 0.009(3)
C22 0.038(3) 0.068(3) 0.034(3) 0.007(2) -0.002(2) 0.006(2)
C48 0.045(4) 0.074(4) 0.051(4) 0.004(3) 0.014(3) -0.001(3)
C23 0.026(3) 0.072(4) 0.050(3) -0.014(2) 0.008(2) 0.010(2)
C32 0.028(3) 0.065(3) 0.051(3) 0.006(2) 0.009(2) 0.008(2)
C30 0.039(3) 0.075(3) 0.031(3) 0.006(2) -0.001(2) 0.018(3)
C44 0.085(5) 0.075(4) 0.047(4) -0.002(3) -0.012(3) 0.020(3)
C46 0.049(4) 0.064(4) 0.081(4) -0.011(3) -0.020(3) 0.001(3)
C52 0.041(4) 0.107(5) 0.110(6) -0.035(4) 0.000(4) 0.003(4)
C45 0.113(7) 0.073(4) 0.086(5) -0.002(4) -0.001(5) 0.023(4)
C50 0.096(7) 0.159(8) 0.101(7) 0.001(6) 0.012(5) 0.067(6)
C51 0.158(10) 0.123(7) 0.115(8) -0.007(5) 0.040(7) 0.062(7)

loop_
_atom_type_symbol
_atom_type_description
_atom_type_scat_dispersion_real
_atom_type_scat_dispersion_imag
_atom_type_scat_source
C C 0.0033 0.0016 'International Tables Vol C Tables 4.2.6.8 and 6.1.1.4'
H H 0.0000 0.0000 'International Tables Vol C Tables 4.2.6.8 and 6.1.1.4'
N N 0.0061 0.0033 'International Tables Vol C Tables 4.2.6.8 and 6.1.1.4'
O O 0.0106 0.0060 'International Tables Vol C Tables 4.2.6.8 and 6.1.1.4'

loop_
_geom_angle_atom_site_label_1
_geom_angle_atom_site_label_2
_geom_angle_atom_site_label_3
_geom_angle
_geom_angle_site_symmetry_1
_geom_angle_site_symmetry_3
_geom_angle_publ_flag
C14 N13 C12 116.1(4) . . ?
C2 N1 C15 119.8(3) . . ?
C14 N1 C2 120.1(3) . . ?
C14 N1 C15 120.0(3) . . ?
C7 N6 C5 116.2(4) . . ?
C9 N41 C24 118.7(3) . . ?
C7 N41 C9 120.1(3) . . ?
C7 N41 C24 121.2(3) . . ?
C2 N3 C4 116.0(4) . . ?
C9 N10 C11 115.5(4) . . ?
C42 O43 C44 118.4(5) . . ?
N13 C12 C33 116.6(4) . . ?
N13 C12 C11 121.9(3) . . ?
C11 C12 C33 121.4(4) . . ?
C48 O49 C50 115.8(6) . . ?
N41 C9 C14 120.1(3) . . ?
N10 C9 N41 117.6(4) . . ?
N10 C9 C14 122.4(3) . . ?
N1 C2 C7 119.9(4) . . ?
N3 C2 N1 118.0(4) . . ?
N3 C2 C7 122.1(3) . . ?
N13 C14 N1 118.5(4) . . ?
N13 C14 C9 121.6(4) . . ?
N1 C14 C9 119.9(3) . . ?
N34 C33 C12 178.1(5) . . ?
N6 C7 N41 118.8(4) . . ?
N6 C7 C2 121.4(4) . . ?
N41 C7 C2 119.8(3) . . ?
C24 C29 C28 116.8(4) . . ?
C24 C29 C31 120.8(4) . . ?
C28 C29 C31 122.4(4) . . ?
C20 C19 H19 119.2 . . ?
C18 C19 H19 119.2 . . ?
C18 C19 C20 121.6(4) . . ?
C19 C20 C15 117.5(4) . . ?
C19 C20 C22 121.8(4) . . ?
C15 C20 C22 120.8(4) . . ?
C29 C24 N41 118.8(4) . . ?
C29 C24 C25 123.2(4) . . ?
C25 C24 N41 117.9(4) . . ?
C20 C15 N1 118.1(4) . . ?
C16 C15 N1 118.7(4) . . ?
C16 C15 C20 123.2(4) . . ?
C15 C16 C21 120.6(4) . . ?
C15 C16 C17 117.0(4) . . ?
C17 C16 C21 122.3(4) . . ?
C29 C28 H28 118.8 . . ?
C27 C28 C29 122.4(4) . . ?
C27 C28 H28 118.8 . . ?
N10 C11 C12 122.4(4) . . ?
N10 C11 C35 115.4(4) . . ?
C12 C11 C35 122.2(4) . . ?
N40 C39 C4 178.7(5) . . ?
N38 C37 C5 178.0(5) . . ?
C19 C18 C17 118.9(4) . . ?
C19 C18 C23 120.4(4) . . ?
C17 C18 C23 120.6(4) . . ?
N6 C5 C37 116.2(4) . . ?
N6 C5 C4 122.2(3) . . ?
C4 C5 C37 121.6(4) . . ?
C24 C25 C30 121.1(4) . . ?
C26 C25 C24 117.4(4) . . ?
C26 C25 C30 121.4(4) . . ?
N3 C4 C39 116.1(4) . . ?
N3 C4 C5 122.1(4) . . ?
C5 C4 C39 121.8(4) . . ?
C28 C27 C26 118.3(4) . . ?
C28 C27 C32 121.8(4) . . ?
C26 C27 C32 119.9(4) . . ?
N36 C35 C11 177.0(5) . . ?
C25 C26 C27 121.9(4) . . ?
C25 C26 H26 119.1 . . ?
C27 C26 H26 119.1 . . ?
C16 C21 H21A 109.5 . . ?
C16 C21 H21B 109.5 . . ?
C16 C21 H21C 109.5 . . ?
H21A C21 H21B 109.5 . . ?
H21A C21 H21C 109.5 . . ?
H21B C21 H21C 109.5 . . ?
C16 C17 H17 119.1 . . ?
C18 C17 C16 121.7(4) . . ?
C18 C17 H17 119.1 . . ?
C29 C31 H31A 109.5 . . ?
C29 C31 H31B 109.5 . . ?
C29 C31 H31C 109.5 . . ?
H31A C31 H31B 109.5 . . ?
H31A C31 H31C 109.5 . . ?
H31B C31 H31C 109.5 . . ?
O41 C42 O43 123.1(6) . . ?
O41 C42 C46 126.4(5) . . ?
O43 C42 C46 110.4(5) . . ?
C20 C22 H22A 109.5 . . ?
C20 C22 H22B 109.5 . . ?
C20 C22 H22C 109.5 . . ?
H22A C22 H22B 109.5 . . ?
H22A C22 H22C 109.5 . . ?
H22B C22 H22C 109.5 . . ?
O49 C48 C52 110.6(6) . . ?
O47 C48 O49 124.0(6) . . ?
O47 C48 C52 125.3(6) . . ?
C18 C23 H23A 109.5 . . ?
C18 C23 H23B 109.5 . . ?
C18 C23 H23C 109.5 . . ?
H23A C23 H23B 109.5 . . ?
H23A C23 H23C 109.5 . . ?
H23B C23 H23C 109.5 . . ?
C27 C32 H32A 109.5 . . ?
C27 C32 H32B 109.5 . . ?
C27 C32 H32C 109.5 . . ?
H32A C32 H32B 109.5 . . ?
H32A C32 H32C 109.5 . . ?
H32B C32 H32C 109.5 . . ?
C25 C30 H30A 109.5 . . ?
C25 C30 H30B 109.5 . . ?
C25 C30 H30C 109.5 . . ?
H30A C30 H30B 109.5 . . ?
H30A C30 H30C 109.5 . . ?
H30B C30 H30C 109.5 . . ?
O43 C44 H44A 109.7 . . ?
O43 C44 H44B 109.7 . . ?
H44A C44 H44B 108.2 . . ?
C45 C44 O43 109.8(5) . . ?
C45 C44 H44A 109.7 . . ?
C45 C44 H44B 109.7 . . ?
C42 C46 H46A 109.5 . . ?
C42 C46 H46B 109.5 . . ?
C42 C46 H46C 109.5 . . ?
H46A C46 H46B 109.5 . . ?
H46A C46 H46C 109.5 . . ?
H46B C46 H46C 109.5 . . ?
C48 C52 H52A 109.5 . . ?
C48 C52 H52B 109.5 . . ?
C48 C52 H52C 109.5 . . ?
H52A C52 H52B 109.5 . . ?
H52A C52 H52C 109.5 . . ?
H52B C52 H52C 109.5 . . ?
C44 C45 H45A 109.5 . . ?
C44 C45 H45B 109.5 . . ?
C44 C45 H45C 109.5 . . ?
H45A C45 H45B 109.5 . . ?
H45A C45 H45C 109.5 . . ?
H45B C45 H45C 109.5 . . ?
O49 C50 H50A 110.0 . . ?
O49 C50 H50B 110.0 . . ?
H50A C50 H50B 108.4 . . ?
C51 C50 O49 108.4(8) . . ?
C51 C50 H50A 110.0 . . ?
C51 C50 H50B 110.0 . . ?
C50 C51 H51A 109.5 . . ?
C50 C51 H51B 109.5 . . ?
C50 C51 H51C 109.5 . . ?
H51A C51 H51B 109.5 . . ?
H51A C51 H51C 109.5 . . ?
H51B C51 H51C 109.5 . . ?

loop_
_geom_bond_atom_site_label_1
_geom_bond_atom_site_label_2
_geom_bond_distance
_geom_bond_site_symmetry_2
_geom_bond_publ_flag
N13 C12 1.356(5) . ?
N13 C14 1.314(5) . ?
N1 C2 1.393(5) . ?
N1 C14 1.382(5) . ?
N1 C15 1.450(5) . ?
N6 C7 1.316(5) . ?
N6 C5 1.354(5) . ?
N41 C9 1.394(5) . ?
N41 C7 1.381(5) . ?
N41 C24 1.447(5) . ?
N3 C2 1.314(5) . ?
N3 C4 1.352(5) . ?
O41 C42 1.204(6) . ?
N10 C9 1.314(5) . ?
N10 C11 1.357(5) . ?
N34 C33 1.153(5) . ?
O43 C42 1.348(7) . ?
O43 C44 1.488(8) . ?
N36 C35 1.142(6) . ?
N38 C37 1.136(5) . ?
N40 C39 1.144(5) . ?
C12 C33 1.448(6) . ?
C12 C11 1.376(6) . ?
O49 C48 1.324(7) . ?
O49 C50 1.456(9) . ?
C9 C14 1.427(6) . ?
C2 C7 1.435(6) . ?
C29 C24 1.387(6) . ?
C29 C28 1.394(6) . ?
C29 C31 1.499(6) . ?
C19 H19 0.9500 . ?
C19 C20 1.390(6) . ?
C19 C18 1.386(6) . ?
C20 C15 1.394(6) . ?
C20 C22 1.513(6) . ?
C24 C25 1.395(6) . ?
C15 C16 1.387(6) . ?
C16 C21 1.510(6) . ?
C16 C17 1.397(6) . ?
C28 H28 0.9500 . ?
C28 C27 1.386(6) . ?
C11 C35 1.452(6) . ?
C39 C4 1.451(6) . ?
C37 C5 1.459(6) . ?
C18 C17 1.391(6) . ?
C18 C23 1.508(6) . ?
O47 C48 1.195(7) . ?
C5 C4 1.379(6) . ?
C25 C26 1.386(6) . ?
C25 C30 1.513(6) . ?
C27 C26 1.390(6) . ?
C27 C32 1.512(6) . ?
C26 H26 0.9500 . ?
C21 H21A 0.9800 . ?
C21 H21B 0.9800 . ?
C21 H21C 0.9800 . ?
C17 H17 0.9500 . ?
C31 H31A 0.9800 . ?
C31 H31B 0.9800 . ?
C31 H31C 0.9800 . ?
C42 C46 1.470(8) . ?
C22 H22A 0.9800 . ?
C22 H22B 0.9800 . ?
C22 H22C 0.9800 . ?
C48 C52 1.485(8) . ?
C23 H23A 0.9800 . ?
C23 H23B 0.9800 . ?
C23 H23C 0.9800 . ?
C32 H32A 0.9800 . ?
C32 H32B 0.9800 . ?
C32 H32C 0.9800 . ?
C30 H30A 0.9800 . ?
C30 H30B 0.9800 . ?
C30 H30C 0.9800 . ?
C44 H44A 0.9900 . ?
C44 H44B 0.9900 . ?
C44 C45 1.468(8) . ?
C46 H46A 0.9800 . ?
C46 H46B 0.9800 . ?
C46 H46C 0.9800 . ?
C52 H52A 0.9800 . ?
C52 H52B 0.9800 . ?
C52 H52C 0.9800 . ?
C45 H45A 0.9800 . ?
C45 H45B 0.9800 . ?
C45 H45C 0.9800 . ?
C50 H50A 0.9900 . ?
C50 H50B 0.9900 . ?
C50 C51 1.443(12) . ?
C51 H51A 0.9800 . ?
C51 H51B 0.9800 . ?
C51 H51C 0.9800 . ?

loop_
_geom_torsion_atom_site_label_1
_geom_torsion_atom_site_label_2
_geom_torsion_atom_site_label_3
_geom_torsion_atom_site_label_4
_geom_torsion
_geom_torsion_site_symmetry_1
_geom_torsion_site_symmetry_2
_geom_torsion_site_symmetry_3
_geom_torsion_site_symmetry_4
_geom_torsion_publ_flag
N13 C12 C11 N10 -1.8(6) . . . . ?
N13 C12 C11 C35 177.6(4) . . . . ?
N1 C2 C7 N6 -178.6(4) . . . . ?
N1 C2 C7 N41 1.4(6) . . . . ?
N1 C15 C16 C21 -5.3(5) . . . . ?
N1 C15 C16 C17 175.4(3) . . . . ?
N6 C5 C4 N3 1.6(6) . . . . ?
N6 C5 C4 C39 -177.0(4) . . . . ?
N41 C9 C14 N13 177.5(4) . . . . ?
N41 C9 C14 N1 -2.4(5) . . . . ?
N41 C24 C25 C26 -176.0(4) . . . . ?
N41 C24 C25 C30 1.9(6) . . . . ?
N3 C2 C7 N6 0.8(6) . . . . ?
N3 C2 C7 N41 -179.1(4) . . . . ?
N10 C9 C14 N13 -2.5(6) . . . . ?
N10 C9 C14 N1 177.5(4) . . . . ?
C12 N13 C14 N1 -178.3(3) . . . . ?
C12 N13 C14 C9 1.7(6) . . . . ?
C9 N41 C7 N6 179.1(4) . . . . ?
C9 N41 C7 C2 -0.9(5) . . . . ?
C9 N41 C24 C29 -91.9(4) . . . . ?
C9 N41 C24 C25 85.1(5) . . . . ?
C9 N10 C11 C12 1.1(6) . . . . ?
C9 N10 C11 C35 -178.4(4) . . . . ?
C2 N1 C14 N13 -176.9(4) . . . . ?
C2 N1 C14 C9 3.0(5) . . . . ?
C2 N1 C15 C20 -89.3(4) . . . . ?
C2 N1 C15 C16 93.3(4) . . . . ?
C2 N3 C4 C39 177.3(4) . . . . ?
C2 N3 C4 C5 -1.3(6) . . . . ?
C14 N13 C12 C33 -177.2(4) . . . . ?
C14 N13 C12 C11 0.3(6) . . . . ?
C14 N1 C2 N3 178.1(3) . . . . ?
C14 N1 C2 C7 -2.5(5) . . . . ?
C14 N1 C15 C20 92.0(4) . . . . ?
C14 N1 C15 C16 -85.5(5) . . . . ?
C33 C12 C11 N10 175.6(4) . . . . ?
C33 C12 C11 C35 -5.0(6) . . . . ?
C7 N6 C5 C37 178.8(4) . . . . ?
C7 N6 C5 C4 -0.5(6) . . . . ?
C7 N41 C9 N10 -178.6(4) . . . . ?
C7 N41 C9 C14 1.4(5) . . . . ?
C7 N41 C24 C29 91.1(5) . . . . ?
C7 N41 C24 C25 -91.9(4) . . . . ?
C29 C24 C25 C26 0.8(6) . . . . ?
C29 C24 C25 C30 178.7(4) . . . . ?
C29 C28 C27 C26 2.2(6) . . . . ?
C29 C28 C27 C32 -176.4(4) . . . . ?
C19 C20 C15 N1 -176.2(4) . . . . ?
C19 C20 C15 C16 1.2(6) . . . . ?
C19 C18 C17 C16 -0.1(6) . . . . ?
C20 C19 C18 C17 -0.8(6) . . . . ?
C20 C19 C18 C23 178.0(4) . . . . ?
C20 C15 C16 C21 177.3(4) . . . . ?
C20 C15 C16 C17 -1.9(6) . . . . ?
C24 N41 C9 N10 4.4(5) . . . . ?
C24 N41 C9 C14 -175.6(4) . . . . ?
C24 N41 C7 N6 -3.9(6) . . . . ?
C24 N41 C7 C2 176.1(4) . . . . ?
C24 C29 C28 C27 -1.5(6) . . . . ?
C24 C25 C26 C27 -0.1(6) . . . . ?
C15 N1 C2 N3 -0.7(6) . . . . ?
C15 N1 C2 C7 178.8(4) . . . . ?
C15 N1 C14 N13 1.8(5) . . . . ?
C15 N1 C14 C9 -178.3(4) . . . . ?
C15 C16 C17 C18 1.3(6) . . . . ?
C28 C29 C24 N41 176.7(3) . . . . ?
C28 C29 C24 C25 0.0(6) . . . . ?
C28 C27 C26 C25 -1.3(6) . . . . ?
C11 N10 C9 N41 -179.0(3) . . . . ?
C11 N10 C9 C14 1.0(6) . . . . ?
C37 C5 C4 N3 -177.7(4) . . . . ?
C37 C5 C4 C39 3.8(6) . . . . ?
C18 C19 C20 C15 0.2(6) . . . . ?
C18 C19 C20 C22 179.9(4) . . . . ?
C5 N6 C7 N41 179.4(4) . . . . ?
C5 N6 C7 C2 -0.6(6) . . . . ?
C4 N3 C2 N1 179.6(4) . . . . ?
C4 N3 C2 C7 0.2(6) . . . . ?
C21 C16 C17 C18 -177.9(4) . . . . ?
C31 C29 C24 N41 -2.1(5) . . . . ?
C31 C29 C24 C25 -178.9(4) . . . . ?
C31 C29 C28 C27 177.3(4) . . . . ?
C42 O43 C44 C45 -89.5(6) . . . . ?
C22 C20 C15 N1 4.1(6) . . . . ?
C22 C20 C15 C16 -178.5(4) . . . . ?
C48 O49 C50 C51 -178.4(7) . . . . ?
C23 C18 C17 C16 -178.8(4) . . . . ?
C32 C27 C26 C25 177.3(4) . . . . ?
C30 C25 C26 C27 -178.0(4) . . . . ?
C44 O43 C42 O41 -3.2(8) . . . . ?
C44 O43 C42 C46 179.4(5) . . . . ?
C50 O49 C48 O47 0.0(10) . . . . ?
C50 O49 C48 C52 -179.7(7) . . . . ?
